data_4118287
loop_
_publ_author_name
'Patricia C. Tucker'
'Jason Nyffeler'
'Banghao Chen'
'Andrew Ozarowski'
'Ryan Stillwell'
'Susan E. Latturner'

_publ_contact_author_address
;
Department of Chemistry and Biochemisry
Florida State University
Tallahassee, FL 32306-4390
;
_publ_contact_author_email latturne@chem.fsu.edu
_publ_contact_author_fax '850 644 8281'
_publ_contact_author_name 'Susan E. Latturner'
_publ_contact_author_phone '850 644 4074'
_publ_section_title
;
 A Tale of Two Metals: New Cerium Iron Borocarbide Intermetallics Grown
 from Rare-Earth/Transition Metal Eutectic Fluxes
;
_journal_name_full 'Journal of the American Chemical Society'
_journal_page_first 12138
_journal_page_last 12148
_journal_paper_doi 10.1021/ja303370j
_journal_volume 134
_journal_year 2012
_chemical_formula_sum 'C34 Al0.34 B24.8 Fe13.86 La33'
_chemical_formula_weight 6043.71
_chemical_name_common 'lanthanum iron borocarbide'
_chemical_name_systematic
; 
 ? 
;
_space_group_IT_number 229
_symmetry_cell_setting cubic
_symmetry_space_group_name_Hall '-I 4 2 3'
_symmetry_space_group_name_H-M 'I m -3 m'
_atom_sites_solution_hydrogens none
_atom_sites_solution_primary direct
_atom_sites_solution_secondary difmap
_audit_creation_method SHELXL-97
_cell_angle_alpha 90.00
_cell_angle_beta 90.00
_cell_angle_gamma 90.00
_cell_formula_units_Z 2
_cell_length_a 14.8560(8)
_cell_length_b 14.8560(8)
_cell_length_c 14.8560(8)
_cell_measurement_temperature 150(2)
_cell_volume 3278.7(3)
_computing_cell_refinement 'Saint (Burker, 2008)'
_computing_data_collection 'APEX2 (Bruker, 2008)'
_computing_data_reduction 'Saint (Bruker, 2008)'
_computing_publication_material 'SHELXL-97 (Sheldrick, 2008)'
_computing_structure_refinement 'SHELXL-97 (Sheldrick, 2008)'
_computing_structure_solution 'SHELXS-97 (Sheldrick, 2008)'
_diffrn_ambient_temperature 150(2)
_diffrn_measured_fraction_theta_full 0.998
_diffrn_measured_fraction_theta_max 0.998
_diffrn_measurement_device_type 'Burker APEX-II CCD area-detector'
_diffrn_measurement_method '\f and \w scans'
_diffrn_radiation_monochromator graphite
_diffrn_radiation_source 'fine-focus sealed tube'
_diffrn_radiation_type MoK\a
_diffrn_radiation_wavelength 0.71073
_diffrn_reflns_av_R_equivalents 0.0762
_diffrn_reflns_av_sigmaI/netI 0.0189
_diffrn_reflns_limit_h_max 19
_diffrn_reflns_limit_h_min -19
_diffrn_reflns_limit_k_max 19
_diffrn_reflns_limit_k_min -19
_diffrn_reflns_limit_l_max 19
_diffrn_reflns_limit_l_min -19
_diffrn_reflns_number 18786
_diffrn_reflns_theta_full 28.27
_diffrn_reflns_theta_max 28.27
_diffrn_reflns_theta_min 1.94
_exptl_absorpt_coefficient_mu 23.924
_exptl_absorpt_correction_T_max 0.620
_exptl_absorpt_correction_T_min 0.330
_exptl_absorpt_correction_type multi-scan
_exptl_absorpt_process_details 'SADABS (BRUKER, 2008)'
_exptl_crystal_colour silver
_exptl_crystal_density_diffrn 6.122
_exptl_crystal_description cube-like
_exptl_crystal_F_000 5148
_exptl_crystal_size_max 0.05
_exptl_crystal_size_mid 0.04
_exptl_crystal_size_min 0.02
_refine_diff_density_max 1.281
_refine_diff_density_min -1.184
_refine_diff_density_rms 0.204
_refine_ls_extinction_coef 0.000059(8)
_refine_ls_extinction_expression Fc^*^=kFc[1+0.001xFc^2^\l^3^/sin(2\q)]^-1/4^
_refine_ls_extinction_method SHELXL
_refine_ls_goodness_of_fit_ref 1.154
_refine_ls_hydrogen_treatment none
_refine_ls_matrix_type full
_refine_ls_number_parameters 42
_refine_ls_number_reflns 439
_refine_ls_number_restraints 0
_refine_ls_restrained_S_all 1.154
_refine_ls_R_factor_all 0.0287
_refine_ls_R_factor_gt 0.0184
_refine_ls_shift/su_max 0.001
_refine_ls_shift/su_mean 0.000
_refine_ls_structure_factor_coef Fsqd
_refine_ls_weighting_details 'calc w=1/[\s^2^(Fo^2^)+(0.0098P)^2^+37.2939P] where P=(Fo^2^+2Fc^2^)/3'
_refine_ls_weighting_scheme calc
_refine_ls_wR_factor_gt 0.0326
_refine_ls_wR_factor_ref 0.0349
_reflns_number_gt 363
_reflns_number_total 439
_reflns_threshold_expression >2sigma(I)
_cod_data_source_file ja303370j_si_002_1.cif
_cod_data_source_block la33fe14b25c34
_cod_original_formula_sum 'C34 Al0.34 B24.80 Fe13.86 La33'
_cod_database_code 4118287

loop_
_symmetry_equiv_pos_as_xyz
'x, y, z'
'-x, -y, z'
'-x, y, -z'
'x, -y, -z'
'z, x, y'
'z, -x, -y'
'-z, -x, y'
'-z, x, -y'
'y, z, x'
'-y, z, -x'
'y, -z, -x'
'-y, -z, x'
'y, x, -z'
'-y, -x, -z'
'y, -x, z'
'-y, x, z'
'x, z, -y'
'-x, z, y'
'-x, -z, -y'
'x, -z, y'
'z, y, -x'
'z, -y, x'
'-z, y, x'
'-z, -y, -x'
'x+1/2, y+1/2, z+1/2'
'-x+1/2, -y+1/2, z+1/2'
'-x+1/2, y+1/2, -z+1/2'
'x+1/2, -y+1/2, -z+1/2'
'z+1/2, x+1/2, y+1/2'
'z+1/2, -x+1/2, -y+1/2'
'-z+1/2, -x+1/2, y+1/2'
'-z+1/2, x+1/2, -y+1/2'
'y+1/2, z+1/2, x+1/2'
'-y+1/2, z+1/2, -x+1/2'
'y+1/2, -z+1/2, -x+1/2'
'-y+1/2, -z+1/2, x+1/2'
'y+1/2, x+1/2, -z+1/2'
'-y+1/2, -x+1/2, -z+1/2'
'y+1/2, -x+1/2, z+1/2'
'-y+1/2, x+1/2, z+1/2'
'x+1/2, z+1/2, -y+1/2'
'-x+1/2, z+1/2, y+1/2'
'-x+1/2, -z+1/2, -y+1/2'
'x+1/2, -z+1/2, y+1/2'
'z+1/2, y+1/2, -x+1/2'
'z+1/2, -y+1/2, x+1/2'
'-z+1/2, y+1/2, x+1/2'
'-z+1/2, -y+1/2, -x+1/2'
'-x, -y, -z'
'x, y, -z'
'x, -y, z'
'-x, y, z'
'-z, -x, -y'
'-z, x, y'
'z, x, -y'
'z, -x, y'
'-y, -z, -x'
'y, -z, x'
'-y, z, x'
'y, z, -x'
'-y, -x, z'
'y, x, z'
'-y, x, -z'
'y, -x, -z'
'-x, -z, y'
'x, -z, -y'
'x, z, y'
'-x, z, -y'
'-z, -y, x'
'-z, y, -x'
'z, -y, -x'
'z, y, x'
'-x+1/2, -y+1/2, -z+1/2'
'x+1/2, y+1/2, -z+1/2'
'x+1/2, -y+1/2, z+1/2'
'-x+1/2, y+1/2, z+1/2'
'-z+1/2, -x+1/2, -y+1/2'
'-z+1/2, x+1/2, y+1/2'
'z+1/2, x+1/2, -y+1/2'
'z+1/2, -x+1/2, y+1/2'
'-y+1/2, -z+1/2, -x+1/2'
'y+1/2, -z+1/2, x+1/2'
'-y+1/2, z+1/2, x+1/2'
'y+1/2, z+1/2, -x+1/2'
'-y+1/2, -x+1/2, z+1/2'
'y+1/2, x+1/2, z+1/2'
'-y+1/2, x+1/2, -z+1/2'
'y+1/2, -x+1/2, -z+1/2'
'-x+1/2, -z+1/2, y+1/2'
'x+1/2, -z+1/2, -y+1/2'
'x+1/2, z+1/2, y+1/2'
'-x+1/2, z+1/2, -y+1/2'
'-z+1/2, -y+1/2, x+1/2'
'-z+1/2, y+1/2, -x+1/2'
'z+1/2, -y+1/2, -x+1/2'
'z+1/2, y+1/2, x+1/2'

loop_
_atom_site_label
_atom_site_type_symbol
_atom_site_fract_x
_atom_site_fract_y
_atom_site_fract_z
_atom_site_U_iso_or_equiv
_atom_site_adp_type
_atom_site_occupancy
_atom_site_symmetry_multiplicity
_atom_site_calc_flag
_atom_site_refinement_flags
La1 La 0.128474(18) 0.128474(18) 0.30579(2) 0.00757(13) Uani 1 2 d S
La2 La 0.2500 0.0000 0.5000 0.00596(18) Uani 1 8 d S
La3 La 0.0000 0.5000 0.5000 0.0051(2) Uani 1 16 d S
Fe1 Fe 0.08575(6) 0.08575(6) 0.08575(6) 0.0056(3) Uani 1 6 d S
Fe2 Fe 0.19931(12) 0.0000 0.0000 0.0052(6) Uani 0.976(14) 8 d SP
Al2 Al 0.19931(12) 0.0000 0.0000 0.0052(6) Uani 0.024(14) 8 d SP
C1 C 0.0000 0.2345(5) 0.2345(5) 0.0083(19) Uani 1 4 d S
C2 C 0.0000 0.3725(4) 0.3725(4) 0.0110(19) Uani 1 4 d S
C3 C 0.3259(16) 0.0000 0.0000 0.081(9) Uani 1 8 d S
C4 C 0.2500 0.2500 0.2500 0.007(3) Uani 1 12 d S
B1 B 0.0000 0.1631(5) 0.1631(5) 0.010(2) Uani 1 4 d S
B2 B 0.0000 0.3039(5) 0.3039(5) 0.0046(18) Uani 1 4 d S
B3 B 0.0000 0.0000 0.0000 0.048(16) Uani 0.80(8) 48 d SP
Al3 Al 0.0000 0.0000 0.0000 0.048(16) Uani 0.20(8) 48 d SP

loop_
_atom_site_aniso_label
_atom_site_aniso_U_11
_atom_site_aniso_U_22
_atom_site_aniso_U_33
_atom_site_aniso_U_23
_atom_site_aniso_U_13
_atom_site_aniso_U_12
La1 0.00775(16) 0.00775(16) 0.0072(2) -0.00140(10) -0.00140(10) 0.00188(15)
La2 0.0050(4) 0.0064(3) 0.0064(3) 0.000 0.000 0.000
La3 0.0061(5) 0.0046(3) 0.0046(3) 0.000 0.000 0.000
Fe1 0.0056(3) 0.0056(3) 0.0056(3) -0.0002(4) -0.0002(4) -0.0002(4)
Fe2 0.0045(10) 0.0056(7) 0.0056(7) 0.000 0.000 0.000
Al2 0.0045(10) 0.0056(7) 0.0056(7) 0.000 0.000 0.000
C1 0.008(5) 0.008(3) 0.008(3) 0.006(4) 0.000 0.000
C2 0.018(5) 0.007(3) 0.007(3) -0.003(4) 0.000 0.000
C3 0.036(15) 0.103(14) 0.103(14) 0.000 0.000 0.000
C4 0.007(3) 0.007(3) 0.007(3) 0.001(4) 0.001(4) 0.001(4)
B1 0.008(5) 0.011(3) 0.011(3) -0.006(4) 0.000 0.000
B2 0.008(5) 0.003(3) 0.003(3) 0.010(4) 0.000 0.000
B3 0.048(16) 0.048(16) 0.048(16) 0.000 0.000 0.000
Al3 0.048(16) 0.048(16) 0.048(16) 0.000 0.000 0.000

loop_
_atom_type_symbol
_atom_type_description
_atom_type_scat_dispersion_real
_atom_type_scat_dispersion_imag
_atom_type_scat_source
C C 0.0033 0.0016 'International Tables Vol C Tables 4.2.6.8 and 6.1.1.4'
B B 0.0013 0.0007 'International Tables Vol C Tables 4.2.6.8 and 6.1.1.4'
Al Al 0.0645 0.0514 'International Tables Vol C Tables 4.2.6.8 and 6.1.1.4'
Fe Fe 0.3463 0.8444 'International Tables Vol C Tables 4.2.6.8 and 6.1.1.4'
La La -0.2871 2.4523 'International Tables Vol C Tables 4.2.6.8 and 6.1.1.4'

loop_
_geom_angle_atom_site_label_1
_geom_angle_atom_site_label_2
_geom_angle_atom_site_label_3
_geom_angle
_geom_angle_site_symmetry_1
_geom_angle_site_symmetry_3
C4 La1 C1 87.82(5) . 5
C4 La1 C1 87.81(5) . .
C1 La1 C1 132.4(4) 5 .
C4 La1 C3 168.3(5) . 9
C1 La1 C3 87.5(2) 5 9
C1 La1 C3 87.5(2) . 9
C4 La1 C2 108.39(18) . 81
C1 La1 C2 113.14(17) 5 81
C1 La1 C2 113.14(17) . 81
C3 La1 C2 83.3(5) 9 81
C4 La1 B1 95.61(5) . 5
C1 La1 B1 30.8(3) 5 5
C1 La1 B1 102.9(3) . 5
C3 La1 B1 75.1(4) 9 5
C2 La1 B1 136.80(16) 81 5
C4 La1 B1 95.61(5) . .
C1 La1 B1 102.9(3) 5 .
C1 La1 B1 30.8(3) . .
C3 La1 B1 75.1(4) 9 .
C2 La1 B1 136.80(16) 81 .
B1 La1 B1 72.5(4) 5 .
C4 La1 Al2 131.64(3) . 9
C1 La1 Al2 74.06(18) 5 9
C1 La1 Al2 74.06(18) . 9
C3 La1 Al2 36.7(5) 9 9
C2 La1 Al2 119.96(18) 81 9
B1 La1 Al2 48.45(15) 5 9
B1 La1 Al2 48.45(15) . 9
C4 La1 Fe2 131.64(3) . 9
C1 La1 Fe2 74.06(18) 5 9
C1 La1 Fe2 74.06(18) . 9
C3 La1 Fe2 36.7(5) 9 9
C2 La1 Fe2 119.96(18) 81 9
B1 La1 Fe2 48.45(15) 5 9
B1 La1 Fe2 48.45(15) . 9
Al2 La1 Fe2 0.00(6) 9 9
C4 La1 Fe1 87.369(19) . .
C1 La1 Fe1 66.3(2) 5 .
C1 La1 Fe1 66.3(2) . .
C3 La1 Fe1 80.9(5) 9 .
C2 La1 Fe1 164.24(18) 81 .
B1 La1 Fe1 37.32(17) 5 .
B1 La1 Fe1 37.32(17) . .
Al2 La1 Fe1 44.27(3) 9 .
Fe2 La1 Fe1 44.27(3) 9 .
C4 La1 La1 46.062(6) . 9
C1 La1 La1 102.89(10) 5 9
C1 La1 La1 46.21(3) . 9
C3 La1 La1 125.1(4) 9 9
C2 La1 La1 135.29(12) 81 9
B1 La1 La1 87.05(10) 5 9
B1 La1 La1 50.01(7) . 9
Al2 La1 La1 94.23(3) 9 9
Fe2 La1 La1 94.23(3) 9 9
Fe1 La1 La1 56.667(14) . 9
C4 La1 La1 46.062(6) . 5
C1 La1 La1 46.21(3) 5 5
C1 La1 La1 102.89(10) . 5
C3 La1 La1 125.1(4) 9 5
C2 La1 La1 135.29(12) 81 5
B1 La1 La1 50.01(7) 5 5
B1 La1 La1 87.05(10) . 5
Al2 La1 La1 94.23(3) 9 5
Fe2 La1 La1 94.23(3) 9 5
Fe1 La1 La1 56.667(14) . 5
La1 La1 La1 60.0 9 5
C2 La2 C2 118.7(2) 34_545 6_556
C2 La2 C2 92.3(4) 34_545 81
C2 La2 C2 118.7(2) 6_556 81
C2 La2 C2 118.7(2) 34_545 5
C2 La2 C2 92.3(4) 6_556 5
C2 La2 C2 118.7(2) 81 5
C2 La2 B2 28.5(3) 34_545 34_545
C2 La2 B2 100.59(12) 6_556 34_545
C2 La2 B2 120.8(3) 81 34_545
C2 La2 B2 100.59(12) 5 34_545
C2 La2 B2 100.59(12) 34_545 6_556
C2 La2 B2 28.5(3) 6_556 6_556
C2 La2 B2 100.59(12) 81 6_556
C2 La2 B2 120.8(3) 5 6_556
B2 La2 B2 94.03(9) 34_545 6_556
C2 La2 B2 120.8(3) 34_545 81
C2 La2 B2 100.59(13) 6_556 81
C2 La2 B2 28.5(3) 81 81
C2 La2 B2 100.59(13) 5 81
B2 La2 B2 149.2(3) 34_545 81
B2 La2 B2 94.03(9) 6_556 81
C2 La2 B2 100.59(12) 34_545 5
C2 La2 B2 120.8(3) 6_556 5
C2 La2 B2 100.59(12) 81 5
C2 La2 B2 28.5(3) 5 5
B2 La2 B2 94.03(9) 34_545 5
B2 La2 B2 149.2(3) 6_556 5
B2 La2 B2 94.03(9) 81 5
C2 La2 La3 46.14(19) 34_545 33_445
C2 La2 La3 133.86(19) 6_556 33_445
C2 La2 La3 46.1(2) 81 33_445
C2 La2 La3 133.86(19) 5 33_445
B2 La2 La3 74.62(17) 34_545 33_445
B2 La2 La3 105.38(17) 6_556 33_445
B2 La2 La3 74.62(17) 81 33_445
B2 La2 La3 105.38(17) 5 33_445
C2 La2 La3 133.86(19) 34_545 5
C2 La2 La3 46.14(19) 6_556 5
C2 La2 La3 133.9(2) 81 5
C2 La2 La3 46.14(19) 5 5
B2 La2 La3 105.38(17) 34_545 5
B2 La2 La3 74.62(17) 6_556 5
B2 La2 La3 105.38(17) 81 5
B2 La2 La3 74.62(17) 5 5
La3 La2 La3 180.0 33_445 5
C2 La2 La1 91.84(13) 34_545 .
C2 La2 La1 148.62(7) 6_556 .
C2 La2 La1 47.681(4) 81 .
C2 La2 La1 77.73(17) 5 .
B2 La2 La1 110.42(11) 34_545 .
B2 La2 La1 146.68(8) 6_556 .
B2 La2 La1 53.54(7) 81 .
B2 La2 La1 53.83(14) 5 .
La3 La2 La1 62.440(5) 33_445 .
La3 La2 La1 117.560(5) 5 .
C2 La2 La1 148.62(7) 34_545 36
C2 La2 La1 47.682(4) 6_556 36
C2 La2 La1 77.73(17) 81 36
C2 La2 La1 91.84(13) 5 36
B2 La2 La1 146.68(8) 34_545 36
B2 La2 La1 53.54(7) 6_556 36
B2 La2 La1 53.83(14) 81 36
B2 La2 La1 110.42(11) 5 36
La3 La2 La1 117.560(5) 33_445 36
La3 La2 La1 62.440(5) 5 36
La1 La2 La1 102.360(4) . 36
C3 La3 C3 180.000(1) 73 25_455
C3 La3 C2 90.000(1) 73 .
C3 La3 C2 90.000(2) 25_455 .
C3 La3 C2 90.000(1) 73 49_566
C3 La3 C2 90.000(1) 25_455 49_566
C2 La3 C2 180.0 . 49_566
C3 La3 C2 90.000(1) 73 50_556
C3 La3 C2 90.000(1) 25_455 50_556
C2 La3 C2 90.0 . 50_556
C2 La3 C2 90.0 49_566 50_556
C3 La3 C2 90.000(1) 73 2_565
C3 La3 C2 90.000(1) 25_455 2_565
C2 La3 C2 90.0 . 2_565
C2 La3 C2 90.0 49_566 2_565
C2 La3 C2 180.0 50_556 2_565
C3 La3 La2 90.0 73 57_566
C3 La3 La2 90.0 25_455 57_566
C2 La3 La2 135.0 . 57_566
C2 La3 La2 45.0 49_566 57_566
C2 La3 La2 45.0 50_556 57_566
C2 La3 La2 135.0 2_565 57_566
C3 La3 La2 90.0 73 9
C3 La3 La2 90.0 25_455 9
C2 La3 La2 45.0 . 9
C2 La3 La2 135.0 49_566 9
C2 La3 La2 135.000(1) 50_556 9
C2 La3 La2 45.0 2_565 9
La2 La3 La2 180.0 57_566 9
C3 La3 La2 90.000(1) 73 77
C3 La3 La2 90.000(1) 25_455 77
C2 La3 La2 45.0 . 77
C2 La3 La2 135.000(1) 49_566 77
C2 La3 La2 45.0 50_556 77
C2 La3 La2 135.0 2_565 77
La2 La3 La2 90.0 57_566 77
La2 La3 La2 90.0 9 77
C3 La3 La2 90.000(1) 73 29_455
C3 La3 La2 90.000(1) 25_455 29_455
C2 La3 La2 135.0 . 29_455
C2 La3 La2 45.0 49_566 29_455
C2 La3 La2 135.0 50_556 29_455
C2 La3 La2 45.0 2_565 29_455
La2 La3 La2 90.0 57_566 29_455
La2 La3 La2 90.0 9 29_455
La2 La3 La2 180.0 77 29_455
C3 La3 La1 43.091(5) 73 78
C3 La3 La1 136.909(5) 25_455 78
C2 La3 La1 133.091(5) . 78
C2 La3 La1 46.909(5) 49_566 78
C2 La3 La1 90.0 50_556 78
C2 La3 La1 90.0 2_565 78
La2 La3 La1 61.114(3) 57_566 78
La2 La3 La1 118.886(3) 9 78
La2 La3 La1 118.886(3) 77 78
La2 La3 La1 61.114(3) 29_455 78
C3 La3 La1 136.909(5) 73 30_455
C3 La3 La1 43.091(5) 25_455 30_455
C2 La3 La1 46.909(5) . 30_455
C2 La3 La1 133.091(5) 49_566 30_455
C2 La3 La1 90.0 50_556 30_455
C2 La3 La1 90.0 2_565 30_455
La2 La3 La1 118.886(3) 57_566 30_455
La2 La3 La1 61.114(3) 9 30_455
La2 La3 La1 61.114(3) 77 30_455
La2 La3 La1 118.886(3) 29_455 30_455
La1 La3 La1 180.000(7) 78 30_455
B1 Fe1 B1 112.15(16) 9 5
B1 Fe1 B1 112.15(16) 9 .
B1 Fe1 B1 112.15(16) 5 .
B1 Fe1 B3 106.64(18) 9 .
B1 Fe1 B3 106.64(18) 5 .
B1 Fe1 B3 106.64(18) . .
B1 Fe1 Fe2 65.70(7) 9 .
B1 Fe1 Fe2 65.70(7) 5 .
B1 Fe1 Fe2 175.0(2) . .
B3 Fe1 Fe2 78.38(5) . .
B1 Fe1 Al2 175.0(2) 9 9
B1 Fe1 Al2 65.70(7) 5 9
B1 Fe1 Al2 65.70(7) . 9
B3 Fe1 Al2 78.38(5) . 9
Fe2 Fe1 Al2 116.05(3) . 9
B1 Fe1 Al2 65.70(7) 9 5
B1 Fe1 Al2 175.0(2) 5 5
B1 Fe1 Al2 65.70(7) . 5
B3 Fe1 Al2 78.38(5) . 5
Fe2 Fe1 Al2 116.05(3) . 5
Al2 Fe1 Al2 116.05(3) 9 5
B1 Fe1 Fe2 175.0(2) 9 9
B1 Fe1 Fe2 65.70(7) 5 9
B1 Fe1 Fe2 65.70(7) . 9
B3 Fe1 Fe2 78.38(5) . 9
Fe2 Fe1 Fe2 116.05(3) . 9
Al2 Fe1 Fe2 0.0 9 9
Al2 Fe1 Fe2 116.05(3) 5 9
B1 Fe1 Fe2 65.70(7) 9 5
B1 Fe1 Fe2 175.0(2) 5 5
B1 Fe1 Fe2 65.70(7) . 5
B3 Fe1 Fe2 78.38(5) . 5
Fe2 Fe1 Fe2 116.05(3) . 5
Al2 Fe1 Fe2 116.05(3) 9 5
Al2 Fe1 Fe2 0.00(6) 5 5
Fe2 Fe1 Fe2 116.05(3) 9 5
B1 Fe1 Fe1 51.90(18) 9 50
B1 Fe1 Fe1 123.81(10) 5 50
B1 Fe1 Fe1 123.81(10) . 50
B3 Fe1 Fe1 54.7 . 50
Fe2 Fe1 Fe1 58.92(3) . 50
Al2 Fe1 Fe1 133.12(5) 9 50
Al2 Fe1 Fe1 58.93(3) 5 50
Fe2 Fe1 Fe1 133.12(5) 9 50
Fe2 Fe1 Fe1 58.93(3) 5 50
C3 Fe2 Fe1 133.12(5) . 4
C3 Fe2 Fe1 133.12(5) . 51
Fe1 Fe2 Fe1 62.15(5) 4 51
C3 Fe2 Fe1 133.12(5) . 50
Fe1 Fe2 Fe1 62.15(5) 4 50
Fe1 Fe2 Fe1 93.77(10) 51 50
C3 Fe2 Fe1 133.12(5) . .
Fe1 Fe2 Fe1 93.77(10) 4 .
Fe1 Fe2 Fe1 62.15(5) 51 .
Fe1 Fe2 Fe1 62.15(5) 50 .
C3 Fe2 B1 102.5(2) . 6
Fe1 Fe2 B1 49.31(15) 4 6
Fe1 Fe2 B1 110.84(18) 51 6
Fe1 Fe2 B1 49.31(15) 50 6
Fe1 Fe2 B1 110.84(18) . 6
C3 Fe2 B1 102.5(2) . 58
Fe1 Fe2 B1 49.31(15) 4 58
Fe1 Fe2 B1 49.31(15) 51 58
Fe1 Fe2 B1 110.84(18) 50 58
Fe1 Fe2 B1 110.84(18) . 58
B1 Fe2 B1 87.31(9) 6 58
C3 Fe2 B1 102.5(2) . 5
Fe1 Fe2 B1 110.84(18) 4 5
Fe1 Fe2 B1 49.31(15) 51 5
Fe1 Fe2 B1 110.84(18) 50 5
Fe1 Fe2 B1 49.31(15) . 5
B1 Fe2 B1 155.0(4) 6 5
B1 Fe2 B1 87.31(9) 58 5
C3 Fe2 B1 102.5(2) . 9
Fe1 Fe2 B1 110.84(18) 4 9
Fe1 Fe2 B1 110.84(18) 51 9
Fe1 Fe2 B1 49.31(15) 50 9
Fe1 Fe2 B1 49.31(15) . 9
B1 Fe2 B1 87.31(9) 6 9
B1 Fe2 B1 155.0(4) 58 9
B1 Fe2 B1 87.31(9) 5 9
C3 Fe2 La1 59.63(3) . 5
Fe1 Fe2 La1 167.26(7) 4 5
Fe1 Fe2 La1 110.218(16) 51 5
Fe1 Fe2 La1 110.218(16) 50 5
Fe1 Fe2 La1 73.49(4) . 5
B1 Fe2 La1 134.84(11) 6 5
B1 Fe2 La1 134.84(11) 58 5
B1 Fe2 La1 60.92(14) 5 5
B1 Fe2 La1 60.92(14) 9 5
C3 Fe2 La1 59.63(3) . 6
Fe1 Fe2 La1 73.49(4) 4 6
Fe1 Fe2 La1 110.218(16) 51 6
Fe1 Fe2 La1 110.218(16) 50 6
Fe1 Fe2 La1 167.26(7) . 6
B1 Fe2 La1 60.92(14) 6 6
B1 Fe2 La1 60.92(14) 58 6
B1 Fe2 La1 134.84(11) 5 6
B1 Fe2 La1 134.84(11) 9 6
La1 Fe2 La1 119.26(6) 5 6
B2 C1 B1 180.0(4) . .
B2 C1 La1 97.8(2) . 59
B1 C1 La1 82.2(2) . 59
B2 C1 La1 97.8(2) . 52
B1 C1 La1 82.2(2) . 52
La1 C1 La1 87.58(6) 59 52
B2 C1 La1 97.8(2) . 9
B1 C1 La1 82.2(2) . 9
La1 C1 La1 90.32(6) 59 9
La1 C1 La1 164.4(4) 52 9
B2 C1 La1 97.8(2) . .
B1 C1 La1 82.2(2) . .
La1 C1 La1 164.4(4) 59 .
La1 C1 La1 90.32(6) 52 .
La1 C1 La1 87.58(6) 9 .
B2 C2 La2 91.14(19) . 9
B2 C2 La2 91.14(19) . 77
La2 C2 La2 177.7(4) 9 77
B2 C2 La3 180.0(7) . .
La2 C2 La3 88.86(19) 9 .
La2 C2 La3 88.86(19) 77 .
B2 C2 La1 89.59(18) . 30_455
La2 C2 La1 90.008(2) 9 30_455
La2 C2 La1 90.008(2) 77 30_455
La3 C2 La1 90.41(18) . 30_455
B2 C2 La1 89.59(18) . 77
La2 C2 La1 90.008(2) 9 77
La2 C2 La1 90.008(2) 77 77
La3 C2 La1 90.41(18) . 77
La1 C2 La1 179.2(4) 30_455 77
Fe2 C3 La3 180.0 . 25_544
Fe2 C3 La1 83.7(5) . 6
La3 C3 La1 96.3(5) 25_544 6
Fe2 C3 La1 83.7(5) . 5
La3 C3 La1 96.3(5) 25_544 5
La1 C3 La1 167.4(10) 6 5
Fe2 C3 La1 83.7(5) . 55
La3 C3 La1 96.3(5) 25_544 55
La1 C3 La1 89.31(11) 6 55
La1 C3 La1 89.31(11) 5 55
Fe2 C3 La1 83.7(5) . 56
La3 C3 La1 96.3(5) 25_544 56
La1 C3 La1 89.31(11) 6 56
La1 C3 La1 89.31(11) 5 56
La1 C3 La1 167.4(10) 55 56
La1 C4 La1 180.0 . 73
La1 C4 La1 92.123(11) . 81
La1 C4 La1 87.876(11) 73 81
La1 C4 La1 87.877(11) . 5
La1 C4 La1 92.124(11) 73 5
La1 C4 La1 92.124(11) 81 5
La1 C4 La1 92.123(11) . 77
La1 C4 La1 87.876(11) 73 77
La1 C4 La1 87.876(11) 81 77
La1 C4 La1 180.000(8) 5 77
La1 C4 La1 87.877(11) . 9
La1 C4 La1 92.124(11) 73 9
La1 C4 La1 180.0 81 9
La1 C4 La1 87.876(11) 5 9
La1 C4 La1 92.124(11) 77 9
C1 B1 Fe1 141.90(18) . .
C1 B1 Fe1 141.90(18) . 52
Fe1 B1 Fe1 76.2(4) . 52
C1 B1 Al2 122.5(2) . 5
Fe1 B1 Al2 65.0(2) . 5
Fe1 B1 Al2 65.0(2) 52 5
C1 B1 Fe2 122.5(2) . 5
Fe1 B1 Fe2 65.0(2) . 5
Fe1 B1 Fe2 65.0(2) 52 5
Al2 B1 Fe2 0.00(8) 5 5
C1 B1 Al2 122.5(2) . 9
Fe1 B1 Al2 65.0(2) . 9
Fe1 B1 Al2 65.0(2) 52 9
Al2 B1 Al2 115.0(4) 5 9
Fe2 B1 Al2 115.0(4) 5 9
C1 B1 Fe2 122.5(2) . 9
Fe1 B1 Fe2 65.0(2) . 9
Fe1 B1 Fe2 65.0(2) 52 9
Al2 B1 Fe2 115.0(4) 5 9
Fe2 B1 Fe2 115.0(4) 5 9
Al2 B1 Fe2 0.00(8) 9 9
C1 B1 La1 66.94(19) . 9
Fe1 B1 La1 84.37(5) . 9
Fe1 B1 La1 135.6(2) 52 9
Al2 B1 La1 70.62(3) 5 9
Fe2 B1 La1 70.62(3) 5 9
Al2 B1 La1 138.80(8) 9 9
Fe2 B1 La1 138.80(8) 9 9
C1 B1 La1 66.94(19) . 59
Fe1 B1 La1 135.6(2) . 59
Fe1 B1 La1 84.37(5) 52 59
Al2 B1 La1 70.62(3) 5 59
Fe2 B1 La1 70.62(3) 5 59
Al2 B1 La1 138.80(8) 9 59
Fe2 B1 La1 138.80(8) 9 59
La1 B1 La1 82.37(14) 9 59
C1 B1 La1 66.94(19) . 52
Fe1 B1 La1 135.6(2) . 52
Fe1 B1 La1 84.37(5) 52 52
Al2 B1 La1 138.80(8) 5 52
Fe2 B1 La1 138.80(8) 5 52
Al2 B1 La1 70.62(3) 9 52
Fe2 B1 La1 70.62(3) 9 52
La1 B1 La1 133.9(4) 9 52
La1 B1 La1 79.98(13) 59 52
C1 B1 La1 66.94(19) . .
Fe1 B1 La1 84.37(5) . .
Fe1 B1 La1 135.6(2) 52 .
Al2 B1 La1 138.80(8) 5 .
Fe2 B1 La1 138.80(8) 5 .
Al2 B1 La1 70.62(3) 9 .
Fe2 B1 La1 70.62(3) 9 .
La1 B1 La1 79.98(14) 9 .
La1 B1 La1 133.9(4) 59 .
La1 B1 La1 82.37(14) 52 .
C2 B2 C1 180.0(9) . .
C2 B2 La2 60.38(17) . 9
C1 B2 La2 119.62(17) . 9
C2 B2 La2 60.38(17) . 77
C1 B2 La2 119.62(17) . 77
La2 B2 La2 120.8(3) 9 77
Fe1 B3 Fe1 109.5 49 52
Fe1 B3 Fe1 70.5 49 4
Fe1 B3 Fe1 180.00(12) 52 4
Fe1 B3 Fe1 70.5 49 2
Fe1 B3 Fe1 70.5 52 2
Fe1 B3 Fe1 109.5 4 2
Fe1 B3 Fe1 109.5 49 50
Fe1 B3 Fe1 109.5 52 50
Fe1 B3 Fe1 70.5 4 50
Fe1 B3 Fe1 180.00(12) 2 50
Fe1 B3 Fe1 70.5 49 3
Fe1 B3 Fe1 70.5 52 3
Fe1 B3 Fe1 109.5 4 3
Fe1 B3 Fe1 109.5 2 3
Fe1 B3 Fe1 70.5 50 3
Fe1 B3 Fe1 109.5 49 51
Fe1 B3 Fe1 109.5 52 51
Fe1 B3 Fe1 70.5 4 51
Fe1 B3 Fe1 70.5 2 51
Fe1 B3 Fe1 109.5 50 51
Fe1 B3 Fe1 180.00(12) 3 51
Fe1 B3 Fe1 180.00(12) 49 .
Fe1 B3 Fe1 70.5 52 .
Fe1 B3 Fe1 109.5 4 .
Fe1 B3 Fe1 109.5 2 .
Fe1 B3 Fe1 70.5 50 .
Fe1 B3 Fe1 109.5 3 .
Fe1 B3 Fe1 70.5 51 .

loop_
_geom_bond_atom_site_label_1
_geom_bond_atom_site_label_2
_geom_bond_distance
_geom_bond_site_symmetry_2
La1 C4 2.6844(4) .
La1 C1 2.6917(13) 5
La1 C1 2.6917(13) .
La1 C3 2.716(3) 9
La1 C2 2.8853(4) 81
La1 B1 2.898(4) 5
La1 B1 2.898(4) .
La1 Al2 3.1285(10) 9
La1 Fe2 3.1285(10) 9
La1 Fe1 3.3898(13) .
La1 La1 3.7253(7) 9
La1 La1 3.7253(7) 5
La2 C2 2.6267(2) 34_545
La2 C2 2.6267(2) 6_556
La2 C2 2.6267(2) 81
La2 C2 2.6267(2) 5
La2 B2 3.021(5) 34_545
La2 B2 3.021(5) 6_556
La2 B2 3.021(5) 81
La2 B2 3.021(5) 5
La2 La3 3.7140(2) 33_445
La2 La3 3.7140(2) 5
La2 La1 3.9022(3) 36
La3 C3 2.59(2) 73
La3 C3 2.59(2) 25_455
La3 C2 2.679(9) .
La3 C2 2.679(9) 49_566
La3 C2 2.679(9) 50_556
La3 C2 2.679(9) 2_565
La3 La2 3.7140(2) 57_566
La3 La2 3.7140(2) 9
La3 La2 3.7140(2) 77
La3 La2 3.7140(2) 29_455
La3 La1 3.9509(4) 78
La3 La1 3.9509(4) 30_455
Fe1 B1 2.065(8) 9
Fe1 B1 2.065(8) 5
Fe1 B1 2.065(8) .
Fe1 B3 2.2066(16) .
Fe1 Fe2 2.4682(13) .
Fe1 Al2 2.4682(13) 9
Fe1 Al2 2.4682(13) 5
Fe1 Fe2 2.4682(13) 9
Fe1 Fe2 2.4682(13) 5
Fe1 Fe1 2.5479(18) 50
Fe2 C3 1.88(2) .
Fe2 Fe1 2.4682(13) 4
Fe2 Fe1 2.4682(13) 51
Fe2 Fe1 2.4682(13) 50
Fe2 B1 2.482(6) 6
Fe2 B1 2.482(6) 58
Fe2 B1 2.482(6) 5
Fe2 B1 2.482(6) 9
Fe2 La1 3.1285(10) 5
Fe2 La1 3.1285(10) 6
C1 B2 1.459(14) .
C1 B1 1.500(14) .
C1 La1 2.6917(13) 59
C1 La1 2.6917(13) 52
C1 La1 2.6917(13) 9
C2 B2 1.441(13) .
C2 La2 2.6267(2) 9
C2 La2 2.6267(2) 77
C2 La1 2.8853(4) 30_455
C2 La1 2.8853(4) 77
C3 La3 2.59(2) 25_544
C3 La1 2.716(3) 6
C3 La1 2.716(3) 5
C3 La1 2.716(3) 55
C3 La1 2.716(3) 56
C4 La1 2.6844(4) 73
C4 La1 2.6844(4) 81
C4 La1 2.6844(4) 5
C4 La1 2.6844(4) 77
C4 La1 2.6844(4) 9
B1 Fe1 2.065(8) 52
B1 Al2 2.482(6) 5
B1 Fe2 2.482(6) 5
B1 Al2 2.482(6) 9
B1 Fe2 2.482(6) 9
B1 La1 2.898(4) 9
B1 La1 2.898(4) 59
B1 La1 2.898(4) 52
B2 La2 3.021(5) 9
B2 La2 3.021(5) 77
B3 Fe1 2.2066(16) 49
B3 Fe1 2.2066(16) 52
B3 Fe1 2.2066(16) 4
B3 Fe1 2.2066(16) 2
B3 Fe1 2.2066(16) 50
B3 Fe1 2.2066(16) 3
B3 Fe1 2.2066(16) 51
